data_2009631
loop_
_publ_author_name
'Yang, Q.-C.'
'Ni, N.'
'Xu, X.-J.'
'Tang, Y.-Q.'

_publ_section_title
;
 1-Benzyl-3-pyrazolidone hydrochloride
;
_journal_issue 4
_journal_name_full 'Acta Crystallographica Section C'
_journal_page_first 648
_journal_page_last 650
_journal_paper_doi 10.1107/S0108270193009485
_journal_volume 50
_journal_year 1994
_chemical_formula_sum 'C10 H13 Cl N2 O'
_chemical_formula_weight 212.7
_symmetry_cell_setting monoclinic
_symmetry_space_group_name_Hall '-C 2yc'
_symmetry_space_group_name_H-M 'C 1 2/c 1'
_atom_type_scat_source IntTabIV
_cell_angle_alpha 90.
_cell_angle_beta 116.84(2)
_cell_angle_gamma 90.
_cell_formula_units_Z 8
_cell_length_a 17.970(4)
_cell_length_b 7.418(2)
_cell_length_c 17.634(6)
_cell_measurement_reflns_used 25
_cell_measurement_temperature 296
_cell_measurement_theta_max 13.5
_cell_measurement_theta_min 8.5
_cell_volume 2097.4(11)
_diffrn_measurement_device 'Siemens R3m/V'
_diffrn_measurement_method 2\q-\q
_diffrn_radiation_type MoK\a
_diffrn_radiation_wavelength 0.71073
_diffrn_reflns_av_R_equivalents 0.0153
_diffrn_reflns_limit_h_max 0
_diffrn_reflns_limit_h_min -21
_diffrn_reflns_limit_k_max 8
_diffrn_reflns_limit_k_min 0
_diffrn_reflns_limit_l_max 20
_diffrn_reflns_limit_l_min -18
_diffrn_reflns_number 2088
_diffrn_reflns_theta_max 25.0
_diffrn_standards_decay_% 4
_diffrn_standards_interval_count 100
_diffrn_standards_number 2
_exptl_absorpt_coefficient_mu 0.331
_exptl_absorpt_correction_type none
_exptl_crystal_colour colorless
_exptl_crystal_density_diffrn 1.347
_exptl_crystal_description prismatic
_exptl_crystal_size_max 0.40
_exptl_crystal_size_mid 0.35
_exptl_crystal_size_min 0.15
_refine_diff_density_max 0.22
_refine_diff_density_min -0.25
_refine_ls_extinction_method none
_refine_ls_goodness_of_fit_obs 1.74
_refine_ls_number_parameters 133
_refine_ls_number_reflns 1429
_refine_ls_R_factor_obs 0.0405
_refine_ls_shift/esd_max 0.540
_refine_ls_structure_factor_coef I
_refine_ls_weighting_details 'w = 1/[\s^2^(F) + 0.0002F^2^]'
_refine_ls_weighting_scheme calc
_refine_ls_wR_factor_obs 0.0464
_reflns_number_observed 1429
_reflns_number_total 1861
_reflns_observed_criterion F>4.0\s(F)
_cod_data_source_file li1063.cif
_cod_data_source_block li1063_structure_1_of_!
_cod_depositor_comments
;
The following automatic conversions were performed:

'_refine_ls_weighting_scheme' value '1/[\s^2^(F) + 0.0002F^2^]' was
changed to 'calc'. New tag '_refine_ls_weighting_details' was
created. The value of the new tag was set to 'w = 1/[\s^2^(F) +
0.0002F^2^]'.

Automatic conversion script
Id: cif_fix_values 3143 2015-03-26 13:38:13Z robertas 
;
_cod_original_cell_volume 2097.0(10)
_cod_original_sg_symbol_H-M 'C 2/c'
_cod_original_formula_sum 'C10 H13 Cl1 N2 O1'
_cod_database_code 2009631

loop_
_atom_site_label
_atom_site_fract_x
_atom_site_fract_y
_atom_site_fract_z
_atom_site_U_iso_or_equiv
Cl .24460(10) .04110(10) .63220(10) .0490(10)
O .41860(10) -.6195(3) .79200(10) .0550(10)
N(1) .25600(10) -.3663(3) .64330(10) .0290(10)
N(2) .31550(10) -.4125(3) .72840(10) .0340(10)
C(3) .3707(2) -.5406(3) .7286(2) .0350(10)
C(4) .3606(2) -.5587(3) .6395(2) .0360(10)
C(5) .3026(2) -.4065(4) .5916(2) .0350(10)
C(6) .17450(10) -.4659(3) .61700(10) .0320(10)
C(7) .11190(10) -.4223(3) .52720(10) .0280(10)
C(8) .0651(2) -.2660(4) .5088(2) .0390(10)
C(9) .0065(2) -.2307(4) .4254(2) .0460(10)
C(10) -.0047(2) -.3482(4) .3611(2) .0440(10)
C(11) .0413(2) -.5040(4) .3791(2) .0470(10)
C(12) .0995(2) -.5416(4) .4625(2) .0380(10)
H(N1) .2472(19) -.235(5) .644(2) .080
H(N2) .298(2) -.408(5) .769(2) .080
H(4A) .4135 -.5465 .6389 .080
H(4B) .3365 -.6733 .6158 .080
H(5A) .3334 -.3032 .5887 .080
H(5B) .2643 -.4434 .5351 .080
H(6A) .1514 -.4344 .6548 .080
H(6B) .1855 -.5930 .6207 .080
H(8) .0735 -.1817 .5533 .080
H(9) -.0271 -.1239 .4132 .080
H(10) -.0441 -.3210 .3036 .080
H(11) .0334 -.5872 .3344 .080
H(12) .1309 -.6516 .4753 .080

loop_
_geom_angle_atom_site_label_1
_geom_angle_atom_site_label_2
_geom_angle_atom_site_label_3
_geom_angle
_geom_angle_publ_flag
N(2) N(1) C(5) 103.2(2) yes
C(5) N(1) C(6) 116.0(2) yes
C(5) N(1) H(N1) 110.(2) yes
N(1) N(2) C(3) 111.4(2) yes
C(3) N(2) H(N2) 122.(2) yes
O C(3) C(4) 128.5(3) yes
C(3) C(4) C(5) 104.2(2) yes
N(1) C(6) C(7) 112.2(2) yes
C(6) C(7) C(12) 119.8(2) yes
C(7) C(8) C(9) 119.7(3) yes
C(9) C(10) C(11) 119.7(2) yes
C(7) C(12) C(11) 120.6(2) yes
N(2) N(1) C(6) 111.4(2) yes
N(2) N(1) H(N1) 105.7(16) yes
C(6) N(1) H(N1) 110.(2) yes
N(1) N(2) H(N2) 117.3(18) yes
O C(3) N(2) 123.3(3) yes
N(2) C(3) C(4) 108.2(2) yes
N(1) C(5) C(4) 103.8(2) yes
C(6) C(7) C(8) 120.9(2) yes
C(8) C(7) C(12) 119.3(2) yes
C(8) C(9) C(10) 120.8(3) yes
C(10) C(11) C(12) 119.9(3) yes

loop_
_geom_bond_atom_site_label_1
_geom_bond_atom_site_label_2
_geom_bond_distance
_geom_bond_publ_flag
O C(3) 1.210(3) yes
N(1) C(5) 1.521(4) yes
N(1) H(N1) 0.99(4) yes
N(2) H(N2) 0.90(4) yes
C(4) C(5) 1.510(3) yes
C(7) C(8) 1.383(4) yes
C(8) C(9) 1.393(3) yes
C(10) C(11) 1.371(4) yes
N(1) N(2) 1.436(2) yes
N(1) C(6) 1.514(3) yes
N(2) C(3) 1.373(4) yes
C(3) C(4) 1.504(4) yes
C(6) C(7) 1.506(3) yes
C(7) C(12) 1.380(4) yes
C(9) C(10) 1.372(4) yes
C(11) C(12) 1.395(3) yes
